data_7219520
loop_
_publ_author_name
'Song, Yang'
'Fan, Rui-Qing'
'Zhang, Hui-Jie'
'Liu, Zhi-Wei'
'Wang, Xue-Tao'
'Tan, Cai-Tu'
'Yang, Yu-Lin'
'Wang, Yu-Lei'

_publ_section_title
;
 Luminescent properties of Ag(i)/Cu(i) coordination polymers: crystal
 structures and high intensity luminescence of a PMMA-doped hybrid
 material based on a quinoline-2,3-dicarboxylic acid ligand
;
_journal_issue 22
_journal_name_full 'RSC Adv.'
_journal_page_first 17343
_journal_paper_doi 10.1039/C4RA16863A
_journal_volume 5
_journal_year 2015
_chemical_formula_sum 'C11 H6 Ag N O4'
_chemical_formula_weight 324.04
_chemical_name_systematic
; 
 ? 
;
_space_group_IT_number 2
_symmetry_cell_setting triclinic
_symmetry_space_group_name_Hall '-P 1'
_symmetry_space_group_name_H-M 'P -1'
_atom_sites_solution_hydrogens geom
_atom_sites_solution_primary direct
_atom_sites_solution_secondary difmap
_audit_creation_method SHELXL-97
_audit_update_record
;
2014-12-24 deposited with the CCDC.
2015-02-03 downloaded from the CCDC.
;
_cell_angle_alpha 78.49(3)
_cell_angle_beta 72.67(3)
_cell_angle_gamma 68.92(3)
_cell_formula_units_Z 2
_cell_length_a 6.6702(13)
_cell_length_b 8.7729(18)
_cell_length_c 9.1647(18)
_cell_measurement_reflns_used 2168
_cell_measurement_temperature 293(2)
_cell_measurement_theta_max 27.48
_cell_measurement_theta_min 3.27
_cell_volume 475.1(2)
_computing_cell_refinement 'Bruker XSCANS'
_computing_data_collection 'Bruker XSCANS'
_computing_data_reduction 'Bruker SHELXTL'
_computing_molecular_graphics 'Bruker SHELXTL'
_computing_publication_material 'Bruker SHELXTL'
_computing_structure_refinement 'SHELXL-97 (Sheldrick, 1997)'
_computing_structure_solution 'SHELXS-97 (Sheldrick, 1990)'
_diffrn_ambient_temperature 293(2)
_diffrn_measured_fraction_theta_full 0.998
_diffrn_measured_fraction_theta_max 0.991
_diffrn_measurement_device_type 'Bruker P4'
_diffrn_measurement_method '\w scans'
_diffrn_radiation_monochromator graphite
_diffrn_radiation_source 'fine-focus sealed tube'
_diffrn_radiation_type MoK\a
_diffrn_radiation_wavelength 0.71073
_diffrn_reflns_av_R_equivalents 0.0330
_diffrn_reflns_av_sigmaI/netI 0.0445
_diffrn_reflns_limit_h_max 8
_diffrn_reflns_limit_h_min -8
_diffrn_reflns_limit_k_max 11
_diffrn_reflns_limit_k_min -11
_diffrn_reflns_limit_l_max 11
_diffrn_reflns_limit_l_min -11
_diffrn_reflns_number 4705
_diffrn_reflns_theta_full 25.00
_diffrn_reflns_theta_max 27.48
_diffrn_reflns_theta_min 3.24
_diffrn_standards_decay_% 0
_diffrn_standards_interval_count 0
_diffrn_standards_interval_time 0
_diffrn_standards_number 0
_exptl_absorpt_coefficient_mu 2.121
_exptl_absorpt_correction_T_max 0.741
_exptl_absorpt_correction_T_min 0.504
_exptl_absorpt_correction_type multi-scan
_exptl_crystal_colour colorless
_exptl_crystal_density_diffrn 2.265
_exptl_crystal_density_method 'not measured'
_exptl_crystal_description block
_exptl_crystal_F_000 316
_exptl_crystal_size_max 0.20
_exptl_crystal_size_mid 0.18
_exptl_crystal_size_min 0.15
_refine_diff_density_max 0.737
_refine_diff_density_min -0.855
_refine_diff_density_rms 0.160
_refine_ls_extinction_method none
_refine_ls_goodness_of_fit_ref 0.983
_refine_ls_hydrogen_treatment mixed
_refine_ls_matrix_type full
_refine_ls_number_parameters 155
_refine_ls_number_reflns 2168
_refine_ls_number_restraints 0
_refine_ls_restrained_S_all 0.983
_refine_ls_R_factor_all 0.0404
_refine_ls_R_factor_gt 0.0324
_refine_ls_shift/su_max 0.000
_refine_ls_shift/su_mean 0.000
_refine_ls_structure_factor_coef Fsqd
_refine_ls_weighting_details 'calc w=1/[\s^2^(Fo^2^)+(0.0676P)^2^+0.0704P] where P=(Fo^2^+2Fc^2^)/3'
_refine_ls_weighting_scheme calc
_refine_ls_wR_factor_gt 0.0937
_refine_ls_wR_factor_ref 0.0995
_reflns_number_gt 1754
_reflns_number_total 2168
_reflns_threshold_expression >2sigma(I)
_cod_data_source_file c4ra16863a2.cif
_cod_data_source_block s
_cod_depositor_comments
;
The following automatic conversions were performed:

'_symmetry_cell_setting' value 'Triclinic' changed to 'triclinic'
according to
/usr/data/users/saulius/crontab/automatic-downloads/rss-feeds/RSC/lib/dictionaries/cif_core.dic
dictionary named 'cif_core.dic' version 2.4.2 from 2011-04-26.

Automatic conversion script
Id: cif_fix_values 3008 2015-01-20 13:52:24Z robertas 
;
_cod_original_cell_volume 475.13(16)
_cod_original_sg_symbol_H-M P-1
_cod_database_code 7219520

loop_
_symmetry_equiv_pos_as_xyz
'x, y, z'
'-x, -y, -z'

loop_
_atom_site_label
_atom_site_type_symbol
_atom_site_fract_x
_atom_site_fract_y
_atom_site_fract_z
_atom_site_U_iso_or_equiv
_atom_site_adp_type
_atom_site_occupancy
_atom_site_symmetry_multiplicity
_atom_site_calc_flag
_atom_site_refinement_flags
O4 O 0.3232(4) 0.3367(3) 0.3274(3) 0.0344(5) Uani 1 1 d .
Ag1 Ag 0.38589(6) 1.09819(3) 0.20994(3) 0.05007(16) Uani 1 1 d .
C9 C 0.2571(5) 0.8594(3) 0.5110(3) 0.0215(6) Uani 1 1 d .
C7 C 0.1444(6) 0.9860(4) 0.7443(4) 0.0316(7) Uani 1 1 d .
H7 H 0.1264 1.0736 0.7953 0.038 Uiso 1 1 calc R
N1 N 0.3439(4) 0.8656(3) 0.3548(3) 0.0223(5) Uani 1 1 d .
C6 C 0.0842(6) 0.8491(5) 0.8284(4) 0.0332(7) Uani 1 1 d .
H6 H 0.0272 0.8470 0.9343 0.040 Uiso 1 1 calc R
C5 C 0.1088(5) 0.7195(4) 0.7558(4) 0.0285(7) Uani 1 1 d .
H5 H 0.0691 0.6295 0.8119 0.034 Uiso 1 1 calc R
C1 C 0.3658(5) 0.7438(4) 0.2814(3) 0.0218(6) Uani 1 1 d .
C8 C 0.2292(5) 0.9913(4) 0.5884(4) 0.0263(6) Uani 1 1 d .
H8 H 0.2683 1.0820 0.5339 0.032 Uiso 1 1 calc R
O1 O 0.3845(5) 0.8734(3) 0.0291(3) 0.0379(6) Uani 1 1 d .
O2 O 0.6619(4) 0.6471(3) 0.0706(3) 0.0353(5) Uani 1 1 d .
C10 C 0.4789(5) 0.7548(4) 0.1103(4) 0.0249(6) Uani 1 1 d .
C3 C 0.2190(5) 0.5956(4) 0.5125(4) 0.0246(6) Uani 1 1 d .
H3 H 0.1803 0.5039 0.5646 0.030 Uiso 1 1 calc R
C2 C 0.2993(5) 0.6062(4) 0.3560(4) 0.0228(6) Uani 1 1 d .
C4 C 0.1951(5) 0.7230(4) 0.5943(3) 0.0228(6) Uani 1 1 d .
O3 O 0.2749(5) 0.5340(3) 0.1320(3) 0.0348(5) Uani 1 1 d .
H3A H 0.2928 0.4577 0.0853 0.052 Uiso 1 1 calc R
C11 C 0.3049(5) 0.4772(4) 0.2689(4) 0.0245(6) Uani 1 1 d .

loop_
_atom_site_aniso_label
_atom_site_aniso_U_11
_atom_site_aniso_U_22
_atom_site_aniso_U_33
_atom_site_aniso_U_23
_atom_site_aniso_U_13
_atom_site_aniso_U_12
O4 0.0533(15) 0.0234(11) 0.0321(13) -0.0039(9) -0.0091(12) -0.0197(10)
Ag1 0.0943(3) 0.02905(19) 0.02636(18) -0.00382(12) 0.00453(15) -0.03452(17)
C9 0.0242(14) 0.0210(13) 0.0196(14) -0.0044(11) -0.0057(12) -0.0062(11)
C7 0.0383(17) 0.0332(17) 0.0262(16) -0.0127(13) -0.0065(14) -0.0108(14)
N1 0.0283(13) 0.0212(12) 0.0184(12) -0.0034(9) -0.0015(10) -0.0118(10)
C6 0.0380(18) 0.0429(19) 0.0179(14) -0.0057(14) -0.0031(13) -0.0137(15)
C5 0.0317(16) 0.0330(16) 0.0198(15) -0.0004(13) -0.0036(13) -0.0125(13)
C1 0.0256(14) 0.0210(13) 0.0188(14) -0.0016(11) -0.0041(12) -0.0090(11)
C8 0.0311(15) 0.0270(15) 0.0234(15) -0.0063(12) -0.0039(13) -0.0125(12)
O1 0.0546(15) 0.0344(13) 0.0220(12) 0.0008(10) -0.0064(11) -0.0155(12)
O2 0.0361(13) 0.0414(14) 0.0288(13) -0.0156(11) -0.0030(11) -0.0108(11)
C10 0.0349(16) 0.0258(15) 0.0193(14) -0.0056(12) -0.0018(13) -0.0181(13)
C3 0.0293(15) 0.0217(14) 0.0250(15) -0.0024(11) -0.0041(13) -0.0129(12)
C2 0.0270(14) 0.0189(13) 0.0246(15) -0.0033(11) -0.0057(12) -0.0096(11)
C4 0.0238(14) 0.0263(14) 0.0188(14) -0.0023(11) -0.0039(11) -0.0098(12)
O3 0.0536(15) 0.0274(11) 0.0292(13) -0.0056(10) -0.0108(12) -0.0179(11)
C11 0.0268(14) 0.0224(14) 0.0269(16) -0.0072(12) -0.0007(12) -0.0134(12)

loop_
_atom_type_symbol
_atom_type_description
_atom_type_scat_dispersion_real
_atom_type_scat_dispersion_imag
_atom_type_scat_source
C C 0.0033 0.0016 'International Tables Vol C Tables 4.2.6.8 and 6.1.1.4'
H H 0.0000 0.0000 'International Tables Vol C Tables 4.2.6.8 and 6.1.1.4'
N N 0.0061 0.0033 'International Tables Vol C Tables 4.2.6.8 and 6.1.1.4'
O O 0.0106 0.0060 'International Tables Vol C Tables 4.2.6.8 and 6.1.1.4'
Ag Ag -0.8971 1.1015 'International Tables Vol C Tables 4.2.6.8 and 6.1.1.4'

loop_
_geom_angle_atom_site_label_1
_geom_angle_atom_site_label_2
_geom_angle_atom_site_label_3
_geom_angle
_geom_angle_site_symmetry_1
_geom_angle_site_symmetry_3
C11 O4 Ag1 129.2(2) . 1_545
N1 Ag1 O1 128.76(10) . 2_675
N1 Ag1 O4 120.79(9) . 1_565
O1 Ag1 O4 105.43(10) 2_675 1_565
N1 C9 C8 119.4(3) . .
N1 C9 C4 121.0(3) . .
C8 C9 C4 119.7(3) . .
C8 C7 C6 120.6(3) . .
C8 C7 H7 119.7 . .
C6 C7 H7 119.7 . .
C1 N1 C9 119.5(3) . .
C1 N1 Ag1 117.0(2) . .
C9 N1 Ag1 122.27(19) . .
C5 C6 C7 120.6(3) . .
C5 C6 H6 119.7 . .
C7 C6 H6 119.7 . .
C6 C5 C4 119.6(3) . .
C6 C5 H5 120.2 . .
C4 C5 H5 120.2 . .
N1 C1 C2 122.8(3) . .
N1 C1 C10 116.0(3) . .
C2 C1 C10 121.2(3) . .
C7 C8 C9 119.9(3) . .
C7 C8 H8 120.0 . .
C9 C8 H8 120.0 . .
C10 O1 Ag1 111.1(2) . 2_675
O1 C10 O2 127.9(3) . .
O1 C10 C1 116.4(3) . .
O2 C10 C1 115.6(3) . .
C2 C3 C4 120.1(3) . .
C2 C3 H3 119.9 . .
C4 C3 H3 119.9 . .
C3 C2 C1 118.4(3) . .
C3 C2 C11 119.5(3) . .
C1 C2 C11 122.0(3) . .
C3 C4 C9 118.1(3) . .
C3 C4 C5 122.3(3) . .
C9 C4 C5 119.6(3) . .
C11 O3 H3A 109.5 . .
O4 C11 O3 125.3(3) . .
O4 C11 C2 121.7(3) . .
O3 C11 C2 112.9(3) . .

loop_
_geom_bond_atom_site_label_1
_geom_bond_atom_site_label_2
_geom_bond_distance
_geom_bond_site_symmetry_2
O4 C11 1.220(4) .
O4 Ag1 2.390(2) 1_545
Ag1 N1 2.261(3) .
Ag1 O1 2.295(3) 2_675
Ag1 O4 2.390(2) 1_565
C9 N1 1.373(4) .
C9 C8 1.403(4) .
C9 C4 1.411(4) .
C7 C8 1.369(5) .
C7 C6 1.412(5) .
C7 H7 0.9300 .
N1 C1 1.316(4) .
C6 C5 1.366(5) .
C6 H6 0.9300 .
C5 C4 1.417(4) .
C5 H5 0.9300 .
C1 C2 1.413(4) .
C1 C10 1.525(4) .
C8 H8 0.9300 .
O1 C10 1.237(4) .
O1 Ag1 2.295(3) 2_675
O2 C10 1.248(4) .
C3 C2 1.371(4) .
C3 C4 1.404(4) .
C3 H3 0.9300 .
C2 C11 1.494(4) .
O3 C11 1.300(4) .
O3 H3A 0.8200 .
